data_4340603
loop_
_publ_author_name
'Chalmers, Brian A.'
'Athukorala Arachchige, Kasun S.'
'Prentis, Joanna K. D.'
'Knight, Fergus R.'
'Kilian, Petr'
'Slawin, Alexandra M. Z.'
'Woollins, J. Derek'

_publ_section_title
;
 Sterically Encumbered Tin and Phosphorus peri-Substituted Acenaphthenes.
;
_journal_issue 16
_journal_name_full 'Inorganic chemistry'
_journal_page_first 8795
_journal_page_last 8808
_journal_paper_doi 10.1021/ic5014768
_journal_volume 53
_journal_year 2014
_chemical_formula_moiety 'C31 H34 Cl4 P2 Pt'
_chemical_formula_sum 'C31 H34 Cl4 P2 Pt'
_chemical_formula_weight 805.46
_space_group_IT_number 33
_symmetry_cell_setting orthorhombic
_symmetry_Int_Tables_number 33
_symmetry_space_group_name_Hall 'P 2c -2n'
_symmetry_space_group_name_H-M 'P n a 21'
_atom_sites_solution_hydrogens geom
_atom_sites_solution_primary direct
_atom_sites_solution_secondary difmap
_cell_angle_alpha 90.0000
_cell_angle_beta 90.0000
_cell_angle_gamma 90.0000
_cell_formula_units_Z 4
_cell_length_a 14.753(2)
_cell_length_b 17.857(3)
_cell_length_c 11.2376(15)
_cell_measurement_reflns_used 24245
_cell_measurement_temperature 125
_cell_measurement_theta_max 27.76
_cell_measurement_theta_min 3.23
_cell_volume 2960.5(8)
_computing_cell_refinement 'CrystalClear-SM Expert 2.0 r2'
_computing_data_collection 'CrystalClear-SM Expert 2.0 r2 (Rigaku, 2009)'
_computing_data_reduction 'CrystalClear-SM Expert 2.0 r2'
_computing_molecular_graphics 'CrystalStructure 4.0'
_computing_publication_material 'CrystalStructure 4.0 (Rigaku, 2010)'
_computing_structure_refinement 'SHELXL97 (Sheldrick, 2008)'
_computing_structure_solution 'SIR2004 (Burla, et al., 2005)'
_diffrn_ambient_temperature 125
_diffrn_detector_area_resol_mean 6.849
_diffrn_measured_fraction_theta_full 0.997
_diffrn_measured_fraction_theta_max 0.997
_diffrn_measurement_device_type 'Rigaku SCX mini'
_diffrn_measurement_method \w
_diffrn_radiation_type 'Mo K\a'
_diffrn_radiation_wavelength 0.71075
_diffrn_reflns_av_R_equivalents 0.1104
_diffrn_reflns_limit_h_max 17
_diffrn_reflns_limit_h_min -17
_diffrn_reflns_limit_k_max 21
_diffrn_reflns_limit_k_min -21
_diffrn_reflns_limit_l_max 13
_diffrn_reflns_limit_l_min -13
_diffrn_reflns_number 23859
_diffrn_reflns_theta_full 25.00
_diffrn_reflns_theta_max 25.00
_diffrn_standards_number 0
_exptl_absorpt_coefficient_mu 5.211
_exptl_absorpt_correction_T_max 0.732
_exptl_absorpt_correction_T_min 0.462
_exptl_absorpt_correction_type multi-scan
_exptl_absorpt_process_details 'REQAB (Rigaku, 1998)'
_exptl_crystal_colour colorless
_exptl_crystal_density_diffrn 1.807
_exptl_crystal_density_method 'not measured'
_exptl_crystal_description block
_exptl_crystal_F_000 1584.00
_exptl_crystal_size_max 0.240
_exptl_crystal_size_mid 0.140
_exptl_crystal_size_min 0.060
_refine_diff_density_max 1.410
_refine_diff_density_min -1.660
_refine_ls_abs_structure_details 'Flack, H. D. (1983), Acta Cryst. A39, 876-881.  2455 Friedel Pairs'
_refine_ls_abs_structure_Flack 0.028(14)
_refine_ls_extinction_method none
_refine_ls_goodness_of_fit_ref 1.097
_refine_ls_hydrogen_treatment constr
_refine_ls_number_parameters 343
_refine_ls_number_reflns 5193
_refine_ls_number_restraints 52
_refine_ls_R_factor_gt 0.0578
_refine_ls_shift/su_max 0.001
_refine_ls_structure_factor_coef Fsqd
_refine_ls_weighting_details 'w = 1/[\s^2^(Fo^2^)+(0.0476P)^2^+8.3777P] where P=(Fo^2^+2Fc^2^)/3'
_refine_ls_weighting_scheme calc
_refine_ls_wR_factor_ref 0.1253
_reflns_number_gt 4216
_reflns_number_total 5199
_reflns_threshold_expression F^2^>2.0\s(F^2^)
_cod_data_source_file ic5014768_si_002.cif
_cod_data_source_block 4-Pt
_cod_depositor_comments 'Adding full bibliography for 4340598--4340607.cif.'
_cod_original_cell_volume 2960.5(7)
_cod_database_code 4340603

loop_
_symmetry_equiv_pos_site_id
_symmetry_equiv_pos_as_xyz
1 +X,+Y,+Z
2 1/2-X,1/2+Y,1/2+Z
3 1/2+X,1/2-Y,+Z
4 -X,-Y,1/2+Z

loop_
_atom_site_label
_atom_site_type_symbol
_atom_site_fract_x
_atom_site_fract_y
_atom_site_fract_z
_atom_site_U_iso_or_equiv
_atom_site_adp_type
_atom_site_occupancy
_atom_site_symmetry_multiplicity
_atom_site_calc_flag
_atom_site_refinement_flags
Pt1 Pt 0.21692(3) 0.58851(2) 0.03005(6) 0.02404(15) Uani 1.0 4 d .
Cl1 Cl 0.2460(3) 0.6499(3) -0.1509(4) 0.0380(10) Uani 1.0 4 d .
Cl2 Cl 0.1133(3) 0.5145(3) -0.0756(4) 0.0445(11) Uani 1.0 4 d .
Cl3 Cl 0.4624(9) 0.7793(8) 0.5769(14) 0.269(7) Uani 1.0 4 d .
Cl4 Cl 0.6569(7) 0.7659(6) 0.5450(13) 0.200(4) Uani 1.0 4 d .
P1 P 0.1684(3) 0.5415(2) 0.2031(4) 0.0254(9) Uani 1.0 4 d .
P2 P 0.3268(3) 0.65219(19) 0.1160(3) 0.0208(8) Uani 1.0 4 d .
C1 C 0.2351(9) 0.5568(8) 0.3370(12) 0.024(4) Uani 1.0 4 d .
C2 C 0.1964(9) 0.5409(8) 0.4471(14) 0.033(4) Uani 1.0 4 d .
C3 C 0.2421(10) 0.5409(8) 0.5539(14) 0.038(4) Uani 1.0 4 d .
C4 C 0.3323(9) 0.5555(8) 0.5560(10) 0.025(4) Uani 1.0 4 d .
C5 C 0.3728(9) 0.5737(7) 0.4461(12) 0.014(3) Uani 1.0 4 d .
C6 C 0.4669(11) 0.5918(8) 0.4627(17) 0.023(4) Uani 1.0 4 d .
C7 C 0.5164(10) 0.6113(8) 0.3693(12) 0.027(4) Uani 1.0 4 d .
C8 C 0.4749(9) 0.6258(7) 0.2593(12) 0.024(4) Uani 1.0 4 d .
C9 C 0.3802(9) 0.6119(7) 0.2427(12) 0.022(3) Uani 1.0 4 d .
C10 C 0.3274(9) 0.5798(7) 0.3384(12) 0.020(3) Uani 1.0 4 d .
C11 C 0.4013(10) 0.5556(9) 0.6492(13) 0.037(4) Uani 1.0 4 d .
C12 C 0.4902(12) 0.5801(10) 0.5910(16) 0.035(5) Uani 1.0 4 d .
C13 C 0.0556(9) 0.5788(8) 0.2391(13) 0.030(4) Uani 1.0 4 d .
C14 C 0.0655(9) 0.6662(8) 0.2565(14) 0.036(4) Uani 1.0 4 d .
C15 C -0.0169(9) 0.5606(9) 0.1508(12) 0.036(4) Uani 1.0 4 d .
C16 C 0.1590(10) 0.4393(8) 0.1930(14) 0.032(4) Uani 1.0 4 d .
C17 C 0.2507(11) 0.4042(9) 0.1622(18) 0.047(5) Uani 1.0 4 d .
C18 C 0.1177(14) 0.3990(9) 0.3056(18) 0.068(6) Uani 1.0 4 d .
C19 C 0.4201(7) 0.6712(6) 0.0200(19) 0.024(3) Uani 1.0 4 d .
C20 C 0.4541(8) 0.7413(8) -0.0010(11) 0.026(4) Uani 1.0 4 d .
C21 C 0.5295(9) 0.7529(8) -0.0757(13) 0.030(4) Uani 1.0 4 d .
C22 C 0.5701(10) 0.6920(8) -0.1300(11) 0.029(4) Uani 1.0 4 d .
C23 C 0.5370(9) 0.6200(8) -0.1138(12) 0.024(3) Uani 1.0 4 d .
C24 C 0.4608(9) 0.6083(8) -0.0411(11) 0.028(4) Uani 1.0 4 d .
C25 C 0.2915(8) 0.7425(8) 0.1729(12) 0.023(3) Uani 1.0 4 d .
C26 C 0.2397(9) 0.7884(8) 0.1019(13) 0.029(4) Uani 1.0 4 d .
C27 C 0.2115(10) 0.8569(9) 0.1389(16) 0.040(4) Uani 1.0 4 d .
C28 C 0.2405(10) 0.8806(9) 0.2460(16) 0.036(4) Uani 1.0 4 d .
C29 C 0.2904(10) 0.8385(8) 0.3212(14) 0.031(4) Uani 1.0 4 d .
C30 C 0.3161(9) 0.7689(8) 0.2849(12) 0.024(3) Uani 1.0 4 d .
C31 C 0.5688(13) 0.8260(13) 0.608(3) 0.140(11) Uani 1.0 4 d .
H2 H 0.1336 0.5293 0.4487 0.0400 Uiso 1.0 4 calc R
H3 H 0.2106 0.5306 0.6258 0.0462 Uiso 1.0 4 calc R
H7 H 0.5803 0.6155 0.3769 0.0328 Uiso 1.0 4 calc R
H8 H 0.5100 0.6449 0.1953 0.0284 Uiso 1.0 4 calc R
H11A H 0.4077 0.5049 0.6838 0.0441 Uiso 1.0 4 calc R
H11B H 0.3842 0.5908 0.7135 0.0441 Uiso 1.0 4 calc R
H12A H 0.5127 0.6271 0.6272 0.0425 Uiso 1.0 4 calc R
H12B H 0.5371 0.5409 0.5997 0.0425 Uiso 1.0 4 calc R
H13 H 0.0369 0.5570 0.3173 0.0360 Uiso 1.0 4 calc R
H14A H 0.0816 0.6895 0.1804 0.0429 Uiso 1.0 4 calc R
H14B H 0.1132 0.6764 0.3150 0.0429 Uiso 1.0 4 calc R
H14C H 0.0080 0.6870 0.2849 0.0429 Uiso 1.0 4 calc R
H15A H -0.0749 0.5806 0.1786 0.0433 Uiso 1.0 4 calc R
H15B H -0.0216 0.5061 0.1420 0.0433 Uiso 1.0 4 calc R
H15C H -0.0016 0.5830 0.0737 0.0433 Uiso 1.0 4 calc R
H16 H 0.1174 0.4283 0.1248 0.0386 Uiso 1.0 4 calc R
H17A H 0.2879 0.4010 0.2342 0.0565 Uiso 1.0 4 calc R
H17B H 0.2817 0.4354 0.1030 0.0565 Uiso 1.0 4 calc R
H17C H 0.2413 0.3539 0.1296 0.0565 Uiso 1.0 4 calc R
H18A H 0.0636 0.4262 0.3322 0.0818 Uiso 1.0 4 calc R
H18B H 0.1627 0.3984 0.3697 0.0818 Uiso 1.0 4 calc R
H18C H 0.1011 0.3475 0.2849 0.0818 Uiso 1.0 4 calc R
H20 H 0.4260 0.7833 0.0357 0.0315 Uiso 1.0 4 calc R
H21 H 0.5523 0.8020 -0.0886 0.0357 Uiso 1.0 4 calc R
H22 H 0.6215 0.6996 -0.1794 0.0348 Uiso 1.0 4 calc R
H23 H 0.5658 0.5788 -0.1517 0.0288 Uiso 1.0 4 calc R
H24 H 0.4362 0.5594 -0.0323 0.0339 Uiso 1.0 4 calc R
H26 H 0.2230 0.7716 0.0247 0.0353 Uiso 1.0 4 calc R
H27 H 0.1729 0.8870 0.0910 0.0482 Uiso 1.0 4 calc R
H28 H 0.2248 0.9299 0.2702 0.0433 Uiso 1.0 4 calc R
H29 H 0.3071 0.8569 0.3974 0.0372 Uiso 1.0 4 calc R
H30 H 0.3510 0.7382 0.3364 0.0292 Uiso 1.0 4 calc R
H31A H 0.5776 0.8319 0.6947 0.1679 Uiso 1.0 4 calc R
H31B H 0.5702 0.8761 0.5704 0.1679 Uiso 1.0 4 calc R

loop_
_atom_site_aniso_label
_atom_site_aniso_U_11
_atom_site_aniso_U_22
_atom_site_aniso_U_33
_atom_site_aniso_U_12
_atom_site_aniso_U_13
_atom_site_aniso_U_23
Pt1 0.0185(2) 0.0312(3) 0.0224(3) 0.0014(2) -0.0049(5) -0.0072(4)
Cl1 0.0285(19) 0.066(3) 0.0199(19) 0.0092(18) 0.0020(16) 0.0013(18)
Cl2 0.034(2) 0.053(3) 0.047(3) -0.0013(19) -0.016(2) -0.022(2)
Cl3 0.269(7) 0.269(7) 0.269(7) 0.0006(11) -0.0003(11) -0.0007(11)
Cl4 0.200(4) 0.200(4) 0.200(4) 0.0006(11) -0.0004(11) -0.0003(11)
P1 0.0135(18) 0.033(3) 0.029(2) -0.0033(16) -0.0006(17) 0.0042(18)
P2 0.0172(17) 0.026(2) 0.0189(19) -0.0009(15) 0.0020(16) -0.0021(16)
C1 0.020(8) 0.032(8) 0.020(8) -0.004(6) 0.006(7) 0.001(7)
C2 0.021(7) 0.042(7) 0.038(8) 0.004(6) -0.007(6) 0.010(6)
C3 0.038(4) 0.039(4) 0.038(4) -0.0001(11) 0.0001(11) 0.0002(11)
C4 0.026(7) 0.043(8) 0.007(10) 0.001(6) 0.002(6) 0.003(6)
C5 0.014(3) 0.014(3) 0.014(3) 0.0004(10) 0.0003(11) -0.0001(10)
C6 0.013(8) 0.026(9) 0.028(9) 0.005(7) -0.008(7) 0.001(8)
C7 0.020(8) 0.043(9) 0.019(8) 0.001(7) 0.005(7) -0.006(7)
C8 0.028(8) 0.015(7) 0.028(8) -0.000(6) -0.003(7) 0.003(6)
C9 0.016(7) 0.020(7) 0.029(8) 0.003(6) 0.001(6) -0.009(6)
C10 0.022(7) 0.010(7) 0.028(8) -0.000(6) 0.002(7) -0.010(6)
C11 0.035(10) 0.051(10) 0.024(9) 0.016(8) -0.010(8) 0.008(8)
C12 0.030(10) 0.050(12) 0.027(10) 0.013(8) 0.006(8) 0.005(9)
C13 0.025(8) 0.033(9) 0.032(9) 0.000(7) 0.011(7) 0.015(7)
C14 0.013(7) 0.056(11) 0.039(10) 0.010(7) 0.005(7) -0.004(8)
C15 0.016(8) 0.067(11) 0.025(9) 0.004(7) -0.004(7) 0.004(8)
C16 0.027(8) 0.028(8) 0.041(9) -0.014(7) -0.002(8) 0.001(7)
C17 0.041(9) 0.028(9) 0.072(13) 0.008(7) -0.010(9) -0.015(9)
C18 0.072(14) 0.037(11) 0.096(17) -0.019(10) 0.008(13) 0.027(11)
C19 0.017(6) 0.026(6) 0.028(8) 0.001(5) -0.003(10) -0.005(10)
C20 0.021(7) 0.027(8) 0.031(11) -0.002(6) 0.011(6) -0.008(6)
C21 0.024(7) 0.029(8) 0.036(9) -0.010(6) 0.008(8) 0.005(8)
C22 0.027(7) 0.045(8) 0.015(6) -0.003(6) 0.006(6) 0.008(6)
C23 0.013(6) 0.038(7) 0.021(6) 0.009(5) -0.001(6) -0.008(6)
C24 0.025(8) 0.044(10) 0.016(8) -0.011(7) -0.001(7) -0.005(7)
C25 0.010(7) 0.031(8) 0.027(8) -0.005(6) -0.001(6) -0.005(7)
C26 0.021(8) 0.038(9) 0.029(9) 0.001(6) -0.010(7) -0.004(7)
C27 0.028(8) 0.038(10) 0.054(11) -0.002(7) -0.001(9) -0.005(8)
C28 0.022(8) 0.028(8) 0.058(12) 0.003(7) 0.014(8) -0.010(9)
C29 0.030(8) 0.026(8) 0.037(9) -0.005(7) 0.005(8) -0.017(7)
C30 0.022(7) 0.033(8) 0.019(8) -0.001(6) 0.001(6) 0.010(7)
C31 0.140(11) 0.140(11) 0.140(11) 0.0000(11) 0.0003(11) -0.0001(11)

loop_
_atom_type_symbol
_atom_type_description
_atom_type_scat_dispersion_real
_atom_type_scat_dispersion_imag
_atom_type_scat_source
C C 0.0033 0.0016
;
International Tables for Crystallography
(1992, Vol. C, Tables 4.2.6.8 and 6.1.1.4)
;
H H 0.0000 0.0000
;
International Tables for Crystallography
(1992, Vol. C, Table 6.1.1.4)
;
P P 0.1023 0.0942
;
International Tables for Crystallography
(1992, Vol. C, Tables 4.2.6.8 and 6.1.1.4)
;
Pt Pt -1.7033 8.3905
;
International Tables for Crystallography
(1992, Vol. C, Tables 4.2.6.8 and 6.1.1.4)
;
Cl Cl 0.1484 0.1585
;
International Tables for Crystallography
(1992, Vol. C, Tables 4.2.6.8 and 6.1.1.4)
;

loop_
_geom_angle_atom_site_label_1
_geom_angle_atom_site_label_2
_geom_angle_atom_site_label_3
_geom_angle
_geom_angle_publ_flag
Cl1 Pt1 Cl2 86.78(14) yes
Cl1 Pt1 P1 170.55(13) yes
Cl1 Pt1 P2 90.25(13) yes
Cl2 Pt1 P1 91.16(14) yes
Cl2 Pt1 P2 173.25(13) yes
P1 Pt1 P2 92.73(13) yes
Pt1 P1 C1 119.4(5) yes
Pt1 P1 C13 110.2(5) yes
Pt1 P1 C16 110.1(5) yes
C1 P1 C13 104.7(7) yes
C1 P1 C16 104.0(7) yes
C13 P1 C16 107.8(7) yes
Pt1 P2 C9 117.9(5) yes
Pt1 P2 C19 113.6(6) yes
Pt1 P2 C25 113.7(4) yes
C9 P2 C19 102.7(7) yes
C9 P2 C25 101.8(6) yes
C19 P2 C25 105.4(6) yes
P1 C1 C2 118.9(10) yes
P1 C1 C10 124.8(10) yes
C2 C1 C10 116.2(12) yes
C1 C2 C3 125.1(13) yes
C2 C3 C4 119.7(14) yes
C3 C4 C5 116.4(12) yes
C3 C4 C11 134.1(13) yes
C5 C4 C11 109.5(12) yes
C4 C5 C6 110.3(13) yes
C4 C5 C10 125.3(12) yes
C6 C5 C10 124.2(13) yes
C5 C6 C7 119.2(15) yes
C5 C6 C12 108.4(14) yes
C7 C6 C12 132.4(15) yes
C6 C7 C8 120.4(14) yes
C7 C8 C9 120.5(12) yes
P2 C9 C8 117.8(10) yes
P2 C9 C10 121.1(10) yes
C8 C9 C10 119.9(12) yes
C1 C10 C5 116.7(12) yes
C1 C10 C9 128.5(12) yes
C5 C10 C9 114.8(11) yes
C4 C11 C12 106.9(12) yes
C6 C12 C11 104.8(14) yes
P1 C13 C14 107.5(9) yes
P1 C13 C15 115.0(10) yes
C14 C13 C15 111.4(12) yes
P1 C16 C17 110.7(10) yes
P1 C16 C18 115.6(11) yes
C17 C16 C18 109.6(13) yes
P2 C19 C20 124.2(11) yes
P2 C19 C24 117.4(9) yes
C20 C19 C24 118.4(13) yes
C19 C20 C21 121.8(13) yes
C20 C21 C22 119.2(13) yes
C21 C22 C23 121.2(13) yes
C22 C23 C24 119.8(13) yes
C19 C24 C23 119.5(13) yes
P2 C25 C26 119.1(10) yes
P2 C25 C30 123.1(10) yes
C26 C25 C30 117.8(12) yes
C25 C26 C27 122.0(14) yes
C26 C27 C28 117.4(15) yes
C27 C28 C29 123.9(15) yes
C28 C29 C30 118.2(14) yes
C25 C30 C29 120.5(13) yes
Cl3 C31 Cl4 105.8(14) yes

loop_
_geom_bond_atom_site_label_1
_geom_bond_atom_site_label_2
_geom_bond_distance
_geom_bond_publ_flag
Pt1 Cl1 2.349(4) yes
Pt1 Cl2 2.345(4) yes
Pt1 P1 2.236(4) yes
Pt1 P2 2.203(4) yes
Cl3 C31 1.81(3) yes
Cl4 C31 1.83(3) yes
P1 C1 1.818(14) yes
P1 C13 1.838(14) yes
P1 C16 1.835(14) yes
P2 C9 1.780(14) yes
P2 C19 1.781(16) yes
P2 C25 1.811(14) yes
C1 C2 1.39(2) yes
C1 C10 1.424(18) yes
C2 C3 1.38(3) yes
C3 C4 1.356(19) yes
C4 C5 1.410(18) yes
C4 C11 1.460(19) yes
C5 C6 1.44(2) yes
C5 C10 1.388(19) yes
C6 C7 1.32(3) yes
C6 C12 1.50(3) yes
C7 C8 1.404(19) yes
C8 C9 1.430(18) yes
C9 C10 1.446(18) yes
C11 C12 1.53(3) yes
C13 C14 1.58(2) yes
C13 C15 1.49(2) yes
C16 C17 1.53(3) yes
C16 C18 1.58(3) yes
C19 C20 1.369(17) yes
C19 C24 1.45(2) yes
C20 C21 1.410(18) yes
C21 C22 1.38(2) yes
C22 C23 1.39(2) yes
C23 C24 1.406(18) yes
C25 C26 1.376(19) yes
C25 C30 1.393(19) yes
C26 C27 1.36(2) yes
C27 C28 1.35(3) yes
C28 C29 1.35(2) yes
C29 C30 1.361(19) yes
